data_7035539
loop_
_publ_author_name
'Kohl, J.'
'Wiedemann, D.'
'Troyanov, S. I.'
'Palamidis, E.'
'Lerch, M.'

_publ_section_title
;
 Ternary transition-metal fluoride precursors for the fluorolytic sol-gel
 route: new insights into speciation and decomposition.
;
_journal_issue 29
_journal_name_full 'Dalton transactions (Cambridge, England : 2003)'
_journal_page_first 13272
_journal_page_last 13281
_journal_paper_doi 10.1039/c5dt01748c
_journal_volume 44
_journal_year 2015
_chemical_formula_iupac '[Ni (C5 H5 N)4 F2]'
_chemical_formula_moiety 'C20 H20 F2 N4 Ni'
_chemical_formula_sum 'C20 H20 F2 N4 Ni'
_chemical_formula_weight 413.11
_chemical_name_systematic trans-difluoridotetrakis(pyridine)nickel(II)
_space_group_crystal_system monoclinic
_space_group_IT_number 15
_space_group_name_Hall '-I 2ya'
_space_group_name_H-M_alt 'I 1 2/a 1'
_symmetry_space_group_name_Hall '-I 2ya'
_symmetry_space_group_name_H-M 'I 1 2/a 1'
_atom_sites_solution_hydrogens difmap
_atom_sites_solution_primary dual
_atom_sites_solution_secondary difmap
_audit_creation_method SHELXL-2014/7
_audit_update_record
;
2015-06-19 deposited with the CCDC.
2015-06-24 downloaded from the CCDC.
;
_cell_angle_alpha 90
_cell_angle_beta 110.717(7)
_cell_angle_gamma 90
_cell_formula_units_Z 4
_cell_length_a 15.1861(10)
_cell_length_b 8.4089(4)
_cell_length_c 15.7527(9)
_cell_measurement_reflns_used 2219
_cell_measurement_temperature 150.00(10)
_cell_measurement_theta_max 32.2720
_cell_measurement_theta_min 3.9710
_cell_volume 1881.5(2)
_computing_cell_refinement
;
CrysAlisPro, Agilent Technologies,
Version 1.171.37.35 (release 13-08-2014 CrysAlis171 .NET)
(compiled Aug 13 2014,18:06:01)
;
_computing_data_collection
;
CrysAlisPro, Agilent Technologies,
Version 1.171.37.35 (release 13-08-2014 CrysAlis171 .NET)
(compiled Aug 13 2014,18:06:01)
;
_computing_data_reduction
;
CrysAlisPro, Agilent Technologies,
Version 1.171.37.35 (release 13-08-2014 CrysAlis171 .NET)
(compiled Aug 13 2014,18:06:01)
;
_computing_molecular_graphics 'ORTEP-3 for Windows (Farrugia, 2012)'
_computing_publication_material 'WinGX (Farrugia, 2012)'
_computing_structure_refinement 'SHELXL-2014/7 (Sheldrick, 2014)'
_computing_structure_solution 'SHELXT-2014 (Sheldrick, 2014)'
_diffrn_ambient_environment N~2~
_diffrn_ambient_temperature 150.00(10)
_diffrn_detector 'CCD plate'
_diffrn_detector_area_resol_mean 16.3031
_diffrn_detector_type 'Agilent Sapphire3'
_diffrn_measured_fraction_theta_full 0.996
_diffrn_measured_fraction_theta_max 0.996
_diffrn_measurement_device '\k-geometry diffractometer'
_diffrn_measurement_device_type 'Agilent Xcalibur'
_diffrn_measurement_method '\w scans'
_diffrn_measurement_specimen_support 'glass capillary'
_diffrn_radiation_monochromator graphite
_diffrn_radiation_probe x-ray
_diffrn_radiation_type 'Mo K\a'
_diffrn_radiation_wavelength 0.71073
_diffrn_reflns_av_R_equivalents 0.0149
_diffrn_reflns_av_unetI/netI 0.0202
_diffrn_reflns_laue_measured_fraction_full 0.996
_diffrn_reflns_laue_measured_fraction_max 0.996
_diffrn_reflns_limit_h_max 18
_diffrn_reflns_limit_h_min -18
_diffrn_reflns_limit_k_max 9
_diffrn_reflns_limit_k_min -10
_diffrn_reflns_limit_l_max 17
_diffrn_reflns_limit_l_min -19
_diffrn_reflns_number 3859
_diffrn_reflns_point_group_measured_fraction_full 0.996
_diffrn_reflns_point_group_measured_fraction_max 0.996
_diffrn_reflns_theta_full 25.242
_diffrn_reflns_theta_max 25.990
_diffrn_reflns_theta_min 3.573
_diffrn_source 'fine-focus sealed tube'
_diffrn_source_type 'Agilent Enhance'
_diffrn_standards_number 0
_exptl_absorpt_coefficient_mu 1.062
_exptl_absorpt_correction_T_max 0.648
_exptl_absorpt_correction_T_min 0.480
_exptl_absorpt_correction_type analytical
_exptl_absorpt_process_details
;
CrysAlisPro, Agilent Technologies,
Version 1.171.37.35 (release 13-08-2014 CrysAlis171 .NET)
(compiled Aug 13 2014,18:06:01)

Analytical numeric absorption correction using a multifaceted crystal
model based on expressions derived by R.C. Clark & J.S. Reid.
(Clark, R. C. & Reid, J. S. (1995). Acta Cryst. A51, 887-897)

Empirical absorption correction using spherical harmonics,
implemented in SCALE3 ABSPACK scaling algorithm.
;
_exptl_crystal_colour 'light blue'
_exptl_crystal_density_diffrn 1.458
_exptl_crystal_density_method 'not measured'
_exptl_crystal_description irregular
_exptl_crystal_F_000 856
_exptl_crystal_size_max 1.3473
_exptl_crystal_size_mid 0.6201
_exptl_crystal_size_min 0.5443
_refine_diff_density_max 0.236
_refine_diff_density_min -0.349
_refine_diff_density_rms 0.048
_refine_ls_extinction_method none
_refine_ls_goodness_of_fit_ref 1.056
_refine_ls_hydrogen_treatment constr
_refine_ls_matrix_type full
_refine_ls_number_parameters 124
_refine_ls_number_reflns 1839
_refine_ls_number_restraints 0
_refine_ls_restrained_S_all 1.056
_refine_ls_R_factor_all 0.0277
_refine_ls_R_factor_gt 0.0247
_refine_ls_shift/su_max 0.000
_refine_ls_shift/su_mean 0.000
_refine_ls_structure_factor_coef Fsqd
_refine_ls_weighting_details 'w=1/[\s^2^(Fo^2^)+(0.0302P)^2^+2.1050P] where P=(Fo^2^+2Fc^2^)/3'
_refine_ls_weighting_scheme calc
_refine_ls_wR_factor_gt 0.0642
_refine_ls_wR_factor_ref 0.0654
_reflns_number_gt 1706
_reflns_number_total 1839
_reflns_threshold_expression 'I > 2\s(I)'
_cod_data_source_file c5dt01748c1.cif
_cod_data_source_block 3a
_cod_depositor_comments 'Adding full bibliography for 7035533--7035539.cif.'
_cod_database_code 7035539
_shelx_shelxl_version_number 2014/7
_shelx_space_group_comment
;
The symmetry employed for this shelxl refinement is uniquely defined
by the following loop, which should always be used as a source of
symmetry information in preference to the above space-group names.
They are only intended as comments.
;

loop_
_space_group_symop_operation_xyz
'x, y, z'
'-x+1/2, y, -z'
'x+1/2, y+1/2, z+1/2'
'-x+1, y+1/2, -z+1/2'
'-x, -y, -z'
'x-1/2, -y, z'
'-x+1/2, -y+1/2, -z+1/2'
'x, -y+1/2, z+1/2'

loop_
_atom_site_label
_atom_site_type_symbol
_atom_site_fract_x
_atom_site_fract_y
_atom_site_fract_z
_atom_site_U_iso_or_equiv
_atom_site_adp_type
_atom_site_occupancy
_atom_site_site_symmetry_order
_atom_site_calc_flag
_atom_site_refinement_flags_posn
_atom_site_refinement_flags_adp
_atom_site_refinement_flags_occupancy
C11 C 0.58691(12) 0.1676(2) 0.52435(11) 0.0244(3) Uani 1 1 d . . .
H11 H 0.5257 0.1394 0.4844 0.029 Uiso 1 1 calc R U .
C12 C 0.65310(13) 0.0485(2) 0.55661(13) 0.0306(4) Uani 1 1 d . . .
H12 H 0.6373 -0.0592 0.5400 0.037 Uiso 1 1 calc R U .
C13 C 0.74255(13) 0.0891(2) 0.61345(14) 0.0356(4) Uani 1 1 d . . .
H13 H 0.7896 0.0099 0.6363 0.043 Uiso 1 1 calc R U .
C14 C 0.76243(14) 0.2462(2) 0.63646(16) 0.0436(5) Uani 1 1 d . . .
H14 H 0.8236 0.2776 0.6750 0.052 Uiso 1 1 calc R U .
C15 C 0.69166(13) 0.3579(2) 0.60249(14) 0.0341(4) Uani 1 1 d . . .
H15 H 0.7054 0.4660 0.6196 0.041 Uiso 1 1 calc R U .
C21 C 0.37669(12) 0.36935(19) 0.59872(11) 0.0239(3) Uani 1 1 d . . .
H21 H 0.3382 0.3392 0.5390 0.029 Uiso 1 1 calc R U .
C22 C 0.34744(13) 0.3310(2) 0.66986(13) 0.0291(4) Uani 1 1 d . . .
H22 H 0.2898 0.2762 0.6590 0.035 Uiso 1 1 calc R U .
C23 C 0.40343(14) 0.3735(2) 0.75705(12) 0.0336(4) Uani 1 1 d . . .
H23 H 0.3857 0.3467 0.8074 0.040 Uiso 1 1 calc R U .
C24 C 0.48567(15) 0.4557(3) 0.76935(12) 0.0374(5) Uani 1 1 d . . .
H24 H 0.5250 0.4880 0.8284 0.045 Uiso 1 1 calc R U .
C25 C 0.51010(13) 0.4903(2) 0.69512(12) 0.0286(4) Uani 1 1 d . . .
H25 H 0.5668 0.5469 0.7043 0.034 Uiso 1 1 calc R U .
N10 N 0.60488(9) 0.32096(16) 0.54677(9) 0.0204(3) Uani 1 1 d . . .
N20 N 0.45704(9) 0.44725(16) 0.61045(9) 0.0202(3) Uani 1 1 d . . .
F1 F 0.40763(6) 0.33780(11) 0.42626(6) 0.0216(2) Uani 1 1 d . . .
Ni1 Ni 0.5000 0.5000 0.5000 0.01669(11) Uani 1 2 d S . P

loop_
_atom_site_aniso_label
_atom_site_aniso_U_11
_atom_site_aniso_U_22
_atom_site_aniso_U_33
_atom_site_aniso_U_23
_atom_site_aniso_U_13
_atom_site_aniso_U_12
C11 0.0218(8) 0.0232(8) 0.0278(8) -0.0035(7) 0.0082(7) -0.0020(7)
C12 0.0313(9) 0.0194(8) 0.0418(10) -0.0009(8) 0.0136(8) 0.0007(7)
C13 0.0272(9) 0.0275(10) 0.0482(11) 0.0070(8) 0.0085(8) 0.0096(8)
C14 0.0238(10) 0.0337(11) 0.0587(13) -0.0007(10) -0.0036(9) 0.0020(8)
C15 0.0242(9) 0.0214(9) 0.0474(11) -0.0029(8) 0.0012(8) -0.0006(7)
C21 0.0243(8) 0.0209(8) 0.0277(8) -0.0022(7) 0.0107(7) -0.0016(7)
C22 0.0328(9) 0.0197(8) 0.0419(10) 0.0021(7) 0.0219(8) -0.0002(7)
C23 0.0454(11) 0.0313(10) 0.0316(9) 0.0096(8) 0.0229(9) 0.0048(9)
C24 0.0403(11) 0.0497(12) 0.0204(9) 0.0039(8) 0.0084(8) -0.0031(10)
C25 0.0271(9) 0.0336(10) 0.0235(9) 0.0006(7) 0.0069(7) -0.0043(8)
N10 0.0194(7) 0.0192(7) 0.0228(6) 0.0000(5) 0.0076(5) -0.0004(5)
N20 0.0213(7) 0.0182(6) 0.0209(6) 0.0001(5) 0.0072(5) 0.0006(6)
F1 0.0218(5) 0.0193(5) 0.0223(4) -0.0036(4) 0.0061(4) -0.0032(4)
Ni1 0.01671(16) 0.01547(16) 0.01727(16) -0.00121(10) 0.00526(11) -0.00115(11)

loop_
_atom_type_symbol
_atom_type_description
_atom_type_scat_dispersion_real
_atom_type_scat_dispersion_imag
_atom_type_scat_source
C C 0.0033 0.0016 'International Tables Vol C Tables 4.2.6.8 and 6.1.1.4'
H H 0.0000 0.0000 'International Tables Vol C Tables 4.2.6.8 and 6.1.1.4'
N N 0.0061 0.0033 'International Tables Vol C Tables 4.2.6.8 and 6.1.1.4'
F F 0.0171 0.0103 'International Tables Vol C Tables 4.2.6.8 and 6.1.1.4'
Ni Ni 0.3393 1.1124 'International Tables Vol C Tables 4.2.6.8 and 6.1.1.4'

loop_
_exptl_crystal_face_index_h
_exptl_crystal_face_index_k
_exptl_crystal_face_index_l
_exptl_crystal_face_perp_dist
1 -10 10 0.2902
7 9 9 0.3128
21 -1 -2 0.2561
3 -10 -12 0.3129
-17 -4 -5 0.2889
-1 11 6 0.3021
-3 -8 -13 0.3347
-17 7 4 0.3101
-16 6 -4 0.2870
2 -11 -9 0.2933
12 9 -10 0.3571
-11 8 -7 0.3000
20 2 1 0.2608
20 -1 0 0.2528
-12 10 7 0.3394
-21 -1 2 0.2805
20 1 -1 0.2579
8 11 0 0.2960
20 0 1 0.2573
1 12 -2 0.3037
-5 10 -8 0.3151
4 11 7 0.2986
4 10 -11 0.3524
5 8 -17 0.4266
-1 5 -18 0.4435
3 -12 -2 0.2942
0 -12 -3 0.2984
12 9 2 0.2999
17 -7 0 0.3003
11 -8 8 0.3230
-9 6 -13 0.3795
-9 -9 -6 0.3232
-4 9 -12 0.3595
16 -6 4 0.3050
7 -11 -9 0.3290
10 -10 -1 0.3022
-15 -8 9 0.3995
-21 -2 3 0.2952

loop_
_geom_angle_atom_site_label_1
_geom_angle_atom_site_label_2
_geom_angle_atom_site_label_3
_geom_angle
_geom_angle_site_symmetry_1
_geom_angle_site_symmetry_3
N10 C11 C12 123.16(16) . .
C13 C12 C11 118.69(17) . .
C14 C13 C12 118.88(17) . .
C13 C14 C15 118.80(18) . .
N10 C15 C14 123.15(17) . .
N20 C21 C22 122.75(16) . .
C21 C22 C23 118.96(17) . .
C24 C23 C22 118.50(16) . .
C25 C24 C23 119.27(18) . .
N20 C25 C24 122.67(17) . .
C15 N10 C11 117.30(15) . .
C15 N10 Ni1 120.47(11) . .
C11 N10 Ni1 122.20(11) . .
C21 N20 C25 117.83(14) . .
C21 N20 Ni1 121.43(11) . .
C25 N20 Ni1 120.73(11) . .
F1 Ni1 F1 180.0 . 5_666
F1 Ni1 N20 91.28(4) . 5_666
F1 Ni1 N20 88.72(5) 5_666 5_666
F1 Ni1 N20 88.72(5) . .
F1 Ni1 N20 91.28(5) 5_666 .
N20 Ni1 N20 180.0 5_666 .
F1 Ni1 N10 90.22(5) . .
F1 Ni1 N10 89.78(5) 5_666 .
N20 Ni1 N10 91.28(5) 5_666 .
N20 Ni1 N10 88.72(5) . .
F1 Ni1 N10 89.78(5) . 5_666
F1 Ni1 N10 90.22(5) 5_666 5_666
N20 Ni1 N10 88.72(5) 5_666 5_666
N20 Ni1 N10 91.28(5) . 5_666
N10 Ni1 N10 180.0 . 5_666

loop_
_geom_bond_atom_site_label_1
_geom_bond_atom_site_label_2
_geom_bond_distance
_geom_bond_site_symmetry_2
C11 N10 1.339(2) .
C11 C12 1.382(2) .
C12 C13 1.380(3) .
C13 C14 1.375(3) .
C14 C15 1.384(3) .
C15 N10 1.336(2) .
C21 N20 1.339(2) .
C21 C22 1.382(2) .
C22 C23 1.382(3) .
C23 C24 1.380(3) .
C24 C25 1.377(3) .
C25 N20 1.341(2) .
N10 Ni1 2.1251(13) .
N20 Ni1 2.1102(13) .
F1 Ni1 2.0061(9) .
Ni1 F1 2.0061(9) 5_666
Ni1 N20 2.1101(13) 5_666
Ni1 N10 2.1251(13) 5_666

loop_
_geom_torsion_atom_site_label_1
_geom_torsion_atom_site_label_2
_geom_torsion_atom_site_label_3
_geom_torsion_atom_site_label_4
_geom_torsion
N10 C11 C12 C13 -1.1(3)
C11 C12 C13 C14 0.5(3)
C12 C13 C14 C15 0.6(3)
C13 C14 C15 N10 -1.3(3)
N20 C21 C22 C23 -0.4(3)
C21 C22 C23 C24 1.3(3)
C22 C23 C24 C25 -1.1(3)
C23 C24 C25 N20 0.0(3)
C14 C15 N10 C11 0.7(3)
C14 C15 N10 Ni1 178.84(17)
C12 C11 N10 C15 0.5(2)
C12 C11 N10 Ni1 -177.60(13)
C22 C21 N20 C25 -0.6(2)
C22 C21 N20 Ni1 178.97(13)
C24 C25 N20 C21 0.9(3)
C24 C25 N20 Ni1 -178.74(15)
